data_2228426
loop_
_publ_author_name
'Li, Jian'

_publ_section_title
;
 <i>N</i>-(4-Chlorophenyl)-7-oxabicyclo[2.2.1]hept-5-ene-2,3-dicarboximide
;
_journal_coeditor_code IS2633
_journal_issue 12
_journal_name_full 'Acta Crystallographica Section E'
_journal_page_first o3238
_journal_paper_doi 10.1107/S1600536810047537
_journal_volume 66
_journal_year 2010
_chemical_formula_iupac 'C14 H10 Cl N O3'
_chemical_formula_moiety 'C14 H10 Cl N O3'
_chemical_formula_sum 'C14 H10 Cl N O3'
_chemical_formula_weight 275.68
_chemical_name_systematic
;
<i>N</i>-(4-Chlorophenyl)-7-oxabicyclo[2.2.1]hept-5-ene-2,3-dicarboximide
;
_space_group_IT_number 14
_symmetry_cell_setting monoclinic
_symmetry_space_group_name_Hall '-P 2ybc'
_symmetry_space_group_name_H-M 'P 1 21/c 1'
_atom_sites_solution_hydrogens geom
_atom_sites_solution_primary direct
_atom_sites_solution_secondary difmap
_audit_creation_method SHELXL-97
_cell_angle_alpha 90.00
_cell_angle_beta 91.5380(10)
_cell_angle_gamma 90.00
_cell_formula_units_Z 4
_cell_length_a 10.4946(11)
_cell_length_b 8.2890(8)
_cell_length_c 14.0871(13)
_cell_measurement_reflns_used 1615
_cell_measurement_temperature 298(2)
_cell_measurement_theta_max 24.772
_cell_measurement_theta_min 2.852
_cell_volume 1225.0(2)
_computing_cell_refinement 'SAINT (Bruker, 1997)'
_computing_data_collection 'SMART (Bruker, 1997)'
_computing_data_reduction 'SAINT (Bruker, 1997)'
_computing_molecular_graphics 'SHELXTL (Sheldrick, 2008)'
_computing_publication_material 'SHELXTL (Sheldrick, 2008)'
_computing_structure_refinement 'SHELXL97 (Sheldrick, 2008)'
_computing_structure_solution 'SHELXS97 (Sheldrick, 2008)'
_diffrn_ambient_temperature 298(2)
_diffrn_measured_fraction_theta_full 0.997
_diffrn_measured_fraction_theta_max 0.997
_diffrn_measurement_device_type 'Bruker SMART CCD area-detector'
_diffrn_measurement_method '\f and \w'
_diffrn_radiation_monochromator graphite
_diffrn_radiation_source 'fine-focus sealed tube'
_diffrn_radiation_type MoK\a
_diffrn_radiation_wavelength 0.71073
_diffrn_reflns_av_R_equivalents 0.0396
_diffrn_reflns_av_sigmaI/netI 0.0471
_diffrn_reflns_limit_h_max 12
_diffrn_reflns_limit_h_min -12
_diffrn_reflns_limit_k_max 9
_diffrn_reflns_limit_k_min -9
_diffrn_reflns_limit_l_max 16
_diffrn_reflns_limit_l_min -13
_diffrn_reflns_number 5907
_diffrn_reflns_theta_full 25.02
_diffrn_reflns_theta_max 25.02
_diffrn_reflns_theta_min 1.94
_exptl_absorpt_coefficient_mu 0.314
_exptl_absorpt_correction_T_max 0.9369
_exptl_absorpt_correction_T_min 0.8846
_exptl_absorpt_correction_type multi-scan
_exptl_absorpt_process_details '(SADABS; Sheldrick, 1996)'
_exptl_crystal_colour 'light yellow'
_exptl_crystal_density_diffrn 1.495
_exptl_crystal_density_method 'not measured'
_exptl_crystal_description block
_exptl_crystal_F_000 568
_exptl_crystal_size_max 0.40
_exptl_crystal_size_mid 0.33
_exptl_crystal_size_min 0.21
_refine_diff_density_max 0.247
_refine_diff_density_min -0.334
_refine_ls_extinction_method none
_refine_ls_goodness_of_fit_ref 1.072
_refine_ls_hydrogen_treatment constr
_refine_ls_matrix_type full
_refine_ls_number_parameters 172
_refine_ls_number_reflns 2156
_refine_ls_number_restraints 0
_refine_ls_restrained_S_all 1.072
_refine_ls_R_factor_all 0.0740
_refine_ls_R_factor_gt 0.0433
_refine_ls_shift/su_max 0.000
_refine_ls_shift/su_mean 0.000
_refine_ls_structure_factor_coef Fsqd
_refine_ls_weighting_details 'calc w=1/[\s^2^(Fo^2^)+(0.0446P)^2^+0.4264P] where P=(Fo^2^+2Fc^2^)/3'
_refine_ls_weighting_scheme calc
_refine_ls_wR_factor_gt 0.0934
_refine_ls_wR_factor_ref 0.1133
_reflns_number_gt 1466
_reflns_number_total 2156
_reflns_threshold_expression I>2sigma(I)
_cod_data_source_file is2633.cif
_cod_data_source_block I
_cod_original_sg_symbol_H-M 'P 21/c'
_cod_database_code 2228426
_cod_database_fobs_code 2228426

loop_
_symmetry_equiv_pos_as_xyz
'x, y, z'
'-x, y+1/2, -z+1/2'
'-x, -y, -z'
'x, -y-1/2, z-1/2'

loop_
_atom_site_type_symbol
_atom_site_label
_atom_site_fract_x
_atom_site_fract_y
_atom_site_fract_z
_atom_site_U_iso_or_equiv
_atom_site_adp_type
_atom_site_calc_flag
_atom_site_refinement_flags
_atom_site_occupancy
_atom_site_disorder_assembly
_atom_site_disorder_group
Cl Cl1 1.06821(7) 0.52842(11) 0.16059(6) 0.0601(3) Uani d . 1 . .
N N1 0.58629(19) 0.2856(3) 0.31440(13) 0.0349(5) Uani d . 1 . .
O O1 0.66611(17) 0.1666(3) 0.45091(12) 0.0482(5) Uani d . 1 . .
O O2 0.45183(18) 0.3870(3) 0.19755(13) 0.0556(6) Uani d . 1 . .
O O3 0.37280(17) 0.4471(2) 0.44140(13) 0.0444(5) Uani d . 1 . .
C C1 0.5766(3) 0.2056(3) 0.40149(18) 0.0369(6) Uani d . 1 . .
C C2 0.4383(2) 0.1821(3) 0.42057(17) 0.0361(6) Uani d . 1 . .
H H2 0.4176 0.0697 0.4354 0.043 Uiso calc R 1 . .
C C3 0.3661(2) 0.2439(3) 0.33183(17) 0.0353(6) Uani d . 1 . .
H H3 0.3157 0.1598 0.2994 0.042 Uiso calc R 1 . .
C C4 0.4678(2) 0.3141(3) 0.27085(18) 0.0369(6) Uani d . 1 . .
C C5 0.7041(2) 0.3409(3) 0.27702(17) 0.0325(6) Uani d . 1 . .
C C6 0.7316(2) 0.3134(3) 0.18301(17) 0.0377(7) Uani d . 1 . .
H H6 0.6748 0.2558 0.1442 0.045 Uiso calc R 1 . .
C C7 0.8436(2) 0.3715(3) 0.14685(18) 0.0397(7) Uani d . 1 . .
H H7 0.8623 0.3545 0.0835 0.048 Uiso calc R 1 . .
C C8 0.9268(2) 0.4544(3) 0.2053(2) 0.0407(7) Uani d . 1 . .
C C9 0.9002(2) 0.4827(3) 0.2991(2) 0.0432(7) Uani d . 1 . .
H H9 0.9575 0.5398 0.3377 0.052 Uiso calc R 1 . .
C C10 0.7882(2) 0.4258(3) 0.33505(18) 0.0381(7) Uani d . 1 . .
H H10 0.7692 0.4445 0.3982 0.046 Uiso calc R 1 . .
C C11 0.3888(3) 0.3030(4) 0.49633(18) 0.0427(7) Uani d . 1 . .
H H11 0.4427 0.3138 0.5539 0.051 Uiso calc R 1 . .
C C12 0.2531(3) 0.2520(4) 0.5124(2) 0.0519(8) Uani d . 1 . .
H H12 0.2220 0.1981 0.5648 0.062 Uiso calc R 1 . .
C C13 0.1885(3) 0.3001(4) 0.4365(2) 0.0501(8) Uani d . 1 . .
H H13 0.1015 0.2875 0.4243 0.060 Uiso calc R 1 . .
C C14 0.2830(2) 0.3796(3) 0.37332(19) 0.0432(7) Uani d . 1 . .
H H14 0.2469 0.4559 0.3268 0.052 Uiso calc R 1 . .

loop_
_atom_site_aniso_label
_atom_site_aniso_U_11
_atom_site_aniso_U_22
_atom_site_aniso_U_33
_atom_site_aniso_U_12
_atom_site_aniso_U_13
_atom_site_aniso_U_23
Cl1 0.0375(4) 0.0665(6) 0.0769(6) -0.0031(4) 0.0100(4) 0.0018(4)
N1 0.0347(12) 0.0361(14) 0.0336(12) -0.0010(10) -0.0036(9) 0.0051(10)
O1 0.0459(12) 0.0553(14) 0.0429(11) 0.0061(10) -0.0086(9) 0.0132(10)
O2 0.0503(12) 0.0730(16) 0.0430(12) 0.0006(11) -0.0072(9) 0.0236(11)
O3 0.0454(11) 0.0324(11) 0.0551(12) -0.0050(9) -0.0040(9) -0.0061(9)
C1 0.0467(16) 0.0283(16) 0.0354(14) 0.0026(13) -0.0017(12) 0.0011(12)
C2 0.0396(15) 0.0312(15) 0.0376(14) -0.0008(12) 0.0009(12) 0.0058(12)
C3 0.0364(15) 0.0312(15) 0.0380(14) -0.0059(12) -0.0040(11) 0.0003(12)
C4 0.0413(16) 0.0339(16) 0.0351(15) -0.0025(13) -0.0059(12) -0.0018(13)
C5 0.0348(14) 0.0275(15) 0.0351(14) 0.0032(11) -0.0015(11) 0.0025(11)
C6 0.0389(15) 0.0378(17) 0.0362(15) -0.0007(13) -0.0059(12) -0.0006(13)
C7 0.0443(16) 0.0386(17) 0.0364(15) 0.0044(14) 0.0039(12) -0.0004(13)
C8 0.0340(15) 0.0359(17) 0.0521(18) 0.0043(13) 0.0035(13) 0.0038(14)
C9 0.0344(15) 0.0430(18) 0.0516(18) -0.0021(13) -0.0069(13) -0.0070(14)
C10 0.0423(15) 0.0387(17) 0.0330(14) 0.0028(13) -0.0018(12) -0.0036(12)
C11 0.0461(17) 0.0462(18) 0.0355(15) -0.0017(14) -0.0021(12) 0.0004(13)
C12 0.0538(19) 0.050(2) 0.0523(18) -0.0059(16) 0.0158(15) -0.0042(16)
C13 0.0371(16) 0.049(2) 0.065(2) -0.0053(14) 0.0093(15) -0.0124(16)
C14 0.0392(15) 0.0390(17) 0.0510(17) 0.0016(14) -0.0083(13) -0.0028(14)

loop_
_atom_type_symbol
_atom_type_description
_atom_type_scat_dispersion_real
_atom_type_scat_dispersion_imag
_atom_type_scat_source
C C 0.0033 0.0016 'International Tables Vol C Tables 4.2.6.8 and 6.1.1.4'
H H 0.0000 0.0000 'International Tables Vol C Tables 4.2.6.8 and 6.1.1.4'
N N 0.0061 0.0033 'International Tables Vol C Tables 4.2.6.8 and 6.1.1.4'
O O 0.0106 0.0060 'International Tables Vol C Tables 4.2.6.8 and 6.1.1.4'
Cl Cl 0.1484 0.1585 'International Tables Vol C Tables 4.2.6.8 and 6.1.1.4'

loop_
_geom_angle_atom_site_label_1
_geom_angle_atom_site_label_2
_geom_angle_atom_site_label_3
_geom_angle_site_symmetry_1
_geom_angle_site_symmetry_3
_geom_angle
_geom_angle_publ_flag
C4 N1 C1 . . 112.4(2) ?
C4 N1 C5 . . 123.6(2) ?
C1 N1 C5 . . 123.9(2) ?
C11 O3 C14 . . 95.76(19) ?
O1 C1 N1 . . 124.2(2) ?
O1 C1 C2 . . 127.6(2) ?
N1 C1 C2 . . 108.2(2) ?
C1 C2 C3 . . 105.7(2) ?
C1 C2 C11 . . 112.4(2) ?
C3 C2 C11 . . 100.1(2) ?
C1 C2 H2 . . 112.6 ?
C3 C2 H2 . . 112.6 ?
C11 C2 H2 . . 112.6 ?
C4 C3 C2 . . 104.6(2) ?
C4 C3 C14 . . 110.5(2) ?
C2 C3 C14 . . 101.9(2) ?
C4 C3 H3 . . 113.0 ?
C2 C3 H3 . . 113.0 ?
C14 C3 H3 . . 113.0 ?
O2 C4 N1 . . 124.4(2) ?
O2 C4 C3 . . 126.8(2) ?
N1 C4 C3 . . 108.8(2) ?
C10 C5 C6 . . 120.3(2) ?
C10 C5 N1 . . 119.4(2) ?
C6 C5 N1 . . 120.3(2) ?
C7 C6 C5 . . 119.9(2) ?
C7 C6 H6 . . 120.1 ?
C5 C6 H6 . . 120.1 ?
C8 C7 C6 . . 119.3(2) ?
C8 C7 H7 . . 120.4 ?
C6 C7 H7 . . 120.4 ?
C7 C8 C9 . . 121.3(2) ?
C7 C8 Cl1 . . 119.7(2) ?
C9 C8 Cl1 . . 118.9(2) ?
C10 C9 C8 . . 119.5(3) ?
C10 C9 H9 . . 120.3 ?
C8 C9 H9 . . 120.3 ?
C9 C10 C5 . . 119.7(2) ?
C9 C10 H10 . . 120.1 ?
C5 C10 H10 . . 120.1 ?
O3 C11 C12 . . 102.6(2) ?
O3 C11 C2 . . 101.68(19) ?
C12 C11 C2 . . 104.8(2) ?
O3 C11 H11 . . 115.3 ?
C12 C11 H11 . . 115.3 ?
C2 C11 H11 . . 115.3 ?
C13 C12 C11 . . 105.2(3) ?
C13 C12 H12 . . 127.4 ?
C11 C12 H12 . . 127.4 ?
C12 C13 C14 . . 106.3(3) ?
C12 C13 H13 . . 126.9 ?
C14 C13 H13 . . 126.9 ?
O3 C14 C13 . . 101.9(2) ?
O3 C14 C3 . . 99.7(2) ?
C13 C14 C3 . . 107.0(2) ?
O3 C14 H14 . . 115.4 ?
C13 C14 H14 . . 115.4 ?
C3 C14 H14 . . 115.4 ?

loop_
_geom_bond_atom_site_label_1
_geom_bond_atom_site_label_2
_geom_bond_site_symmetry_2
_geom_bond_distance
_geom_bond_publ_flag
Cl1 C8 . 1.740(3) ?
N1 C4 . 1.392(3) ?
N1 C1 . 1.400(3) ?
N1 C5 . 1.432(3) ?
O1 C1 . 1.199(3) ?
O2 C4 . 1.204(3) ?
O3 C11 . 1.431(3) ?
O3 C14 . 1.440(3) ?
C1 C2 . 1.496(4) ?
C2 C3 . 1.533(3) ?
C2 C11 . 1.563(4) ?
C2 H2 . 0.9800 ?
C3 C4 . 1.505(4) ?
C3 C14 . 1.547(4) ?
C3 H3 . 0.9800 ?
C5 C10 . 1.380(3) ?
C5 C6 . 1.382(3) ?
C6 C7 . 1.380(3) ?
C6 H6 . 0.9300 ?
C7 C8 . 1.369(4) ?
C7 H7 . 0.9300 ?
C8 C9 . 1.378(4) ?
C9 C10 . 1.376(4) ?
C9 H9 . 0.9300 ?
C10 H10 . 0.9300 ?
C11 C12 . 1.508(4) ?
C11 H11 . 0.9800 ?
C12 C13 . 1.313(4) ?
C12 H12 . 0.9300 ?
C13 C14 . 1.503(4) ?
C13 H13 . 0.9300 ?
C14 H14 . 0.9800 ?

loop_
_geom_torsion_atom_site_label_1
_geom_torsion_atom_site_label_2
_geom_torsion_atom_site_label_3
_geom_torsion_atom_site_label_4
_geom_torsion_site_symmetry_1
_geom_torsion_site_symmetry_2
_geom_torsion_site_symmetry_3
_geom_torsion_site_symmetry_4
_geom_torsion
_geom_torsion_publ_flag
C4 N1 C1 O1 . . . . 179.0(3) ?
C5 N1 C1 O1 . . . . -4.8(4) ?
C4 N1 C1 C2 . . . . -1.9(3) ?
C5 N1 C1 C2 . . . . 174.3(2) ?
O1 C1 C2 C3 . . . . -176.4(3) ?
N1 C1 C2 C3 . . . . 4.5(3) ?
O1 C1 C2 C11 . . . . 75.3(4) ?
N1 C1 C2 C11 . . . . -103.8(2) ?
C1 C2 C3 C4 . . . . -5.3(3) ?
C11 C2 C3 C4 . . . . 111.7(2) ?
C1 C2 C3 C14 . . . . -120.4(2) ?
C11 C2 C3 C14 . . . . -3.5(2) ?
C1 N1 C4 O2 . . . . 176.7(3) ?
C5 N1 C4 O2 . . . . 0.4(4) ?
C1 N1 C4 C3 . . . . -1.6(3) ?
C5 N1 C4 C3 . . . . -177.9(2) ?
C2 C3 C4 O2 . . . . -173.9(3) ?
C14 C3 C4 O2 . . . . -65.0(4) ?
C2 C3 C4 N1 . . . . 4.3(3) ?
C14 C3 C4 N1 . . . . 113.3(2) ?
C4 N1 C5 C10 . . . . 128.6(3) ?
C1 N1 C5 C10 . . . . -47.3(4) ?
C4 N1 C5 C6 . . . . -49.7(4) ?
C1 N1 C5 C6 . . . . 134.5(3) ?
C10 C5 C6 C7 . . . . -0.2(4) ?
N1 C5 C6 C7 . . . . 178.0(2) ?
C5 C6 C7 C8 . . . . 0.8(4) ?
C6 C7 C8 C9 . . . . -0.8(4) ?
C6 C7 C8 Cl1 . . . . -179.9(2) ?
C7 C8 C9 C10 . . . . 0.4(4) ?
Cl1 C8 C9 C10 . . . . 179.5(2) ?
C8 C9 C10 C5 . . . . 0.2(4) ?
C6 C5 C10 C9 . . . . -0.2(4) ?
N1 C5 C10 C9 . . . . -178.5(2) ?
C14 O3 C11 C12 . . . . -49.2(2) ?
C14 O3 C11 C2 . . . . 59.1(2) ?
C1 C2 C11 O3 . . . . 78.3(2) ?
C3 C2 C11 O3 . . . . -33.5(2) ?
C1 C2 C11 C12 . . . . -175.1(2) ?
C3 C2 C11 C12 . . . . 73.1(2) ?
O3 C11 C12 C13 . . . . 31.7(3) ?
C2 C11 C12 C13 . . . . -74.2(3) ?
C11 C12 C13 C14 . . . . 0.3(3) ?
C11 O3 C14 C13 . . . . 49.1(2) ?
C11 O3 C14 C3 . . . . -60.8(2) ?
C12 C13 C14 O3 . . . . -31.9(3) ?
C12 C13 C14 C3 . . . . 72.3(3) ?
C4 C3 C14 O3 . . . . -71.6(2) ?
C2 C3 C14 O3 . . . . 39.1(2) ?
C4 C3 C14 C13 . . . . -177.4(2) ?
C2 C3 C14 C13 . . . . -66.7(3) ?

loop_
_cod_related_entry_id
_cod_related_entry_database
_cod_related_entry_code
1 ChemSpider 3069867
